data_2000925
loop_
_publ_author_name
'Preut, H.'
'Kolev, T.'
'Juchnovski, I.'
'Bleckmann, P.'

_publ_section_title
;
 Structure of 2-cyanobenzophenone
;
_journal_issue 5
_journal_name_full 'Acta Crystallographica Section C'
_journal_page_first 938
_journal_page_last 940
_journal_paper_doi 10.1107/S0108270191012544
_journal_volume 48
_journal_year 1992
_chemical_formula_sum 'C14 H9 N O'
_chemical_formula_weight 207.23
_space_group_crystal_system monoclinic
_space_group_IT_number 14
_space_group_name_Hall '-P 2ybc'
_space_group_name_H-M_alt 'P 1 21/c 1'
_cell_angle_alpha 90
_cell_angle_beta 112.47(3)
_cell_angle_gamma 90
_cell_formula_units_Z 4
_cell_length_a 12.771(7)
_cell_length_b 7.873(5)
_cell_length_c 11.571(4)
_cell_volume 1075.1(10)
_diffrn_radiation_type Mo
_diffrn_radiation_wavelength 0.71073
_exptl_absorpt_coefficient_mu 0.08
_exptl_crystal_density_diffrn 1.280
_exptl_crystal_F_000 432
_cod_data_source_file al0513.cif
_cod_data_source_block al0513a
_cod_depositor_comments
;
 Updating space group information and adding the symmetry operation list.

 Antanas Vaitkus,
 2018-06-15
;
_cod_original_cell_volume 1075.0(10)
_cod_original_sg_symbol_H-M 'P 21/c'
_cod_original_formula_sum 'C14 H9 N1 O1'
_cod_database_code 2000925

loop_
_space_group_symop_id
_space_group_symop_operation_xyz
1 x,y,z
2 -x,y+1/2,-z+1/2
3 -x,-y,-z
4 x,-y+1/2,z+1/2

loop_
_atom_site_label
_atom_site_fract_x
_atom_site_fract_y
_atom_site_fract_z
_atom_site_U_iso_or_equiv
O(1) .7922(2) .1571(3) .8043(2) .563
N(1) .8696(3) .0960(4) 1.1075(3) .730
C(1) .7418(2) .2910(3) .7983(2) .416
C(2) .6241(2) .3147(3) .7046(2) .401
C(3) .5885(3) .2208(4) .5953(3) .514
H(3) .6406(3) .1462(4) .5788(3) .604
C(4) .4783(3) .2340(4) .5099(3) .570
H(4) .4545(3) .1708(4) .4331(3) .572
C(5) .4031(3) .3364(4) .5341(3) .555
H(5) .3264(3) .3445(4) .4746(3) .811
C(6) .4364(3) .4279(4) .6430(3) .564
H(6) .3828(3) .4976(4) .6610(3) .674
C(7) .5477(3) .4192(4) .7269(3) .491
H(7) .5718(3) .4870(4) .8016(3) .470
C(8) .7966(2) .4303(3) .8873(3) .412
C(9) .7932(3) .5969(4) .8471(3) .509
H(9) .7500(3) .6242(4) .7611(3) .558
C(10) .8505(3) .7235(4) .9284(3) .592
H(10) .8495(3) .8373(4) .8982(3) .696
C(11) .9095(3) .6873(4) 1.0534(3) .611
H(11) .9489(3) .7763(4) 1.1101(3) .698
C(12) .9119(3) .5249(4) 1.0968(3) .548
H(12) .9515(3) .5009(4) 1.1841(3) .599
C(13) .8575(2) .3950(4) 1.0149(3) .438
C(14) .8642(3) .2258(4) 1.0639(3) .501

loop_
_geom_bond_atom_site_label_1
_geom_bond_atom_site_label_2
_geom_bond_distance
O(1) C(1) 1.223(4)
N(1) C(14) 1.130(5)
C(1) C(2) 1.491(3)
C(1) C(8) 1.485(4)
C(2) C(3) 1.384(4)
C(2) C(7) 1.374(5)
C(3) C(4) 1.381(4)
C(4) C(5) 1.363(5)
C(5) C(6) 1.370(5)
C(6) C(7) 1.383(4)
C(8) C(9) 1.386(4)
C(8) C(13) 1.409(4)
C(9) C(10) 1.374(4)
C(10) C(11) 1.382(5)
C(11) C(12) 1.370(5)
C(12) C(13) 1.387(4)
C(13) C(14) 1.438(4)
